data_7224061
loop_
_publ_author_name
'Wang, Kuai'
'Meng, Ling-Guo'
'Zhang, Qi'
'Wang, Lei'

_publ_section_title
;
 Direct construction of 4-aryl tetralones via visible-light-induced
 cyclization of styrenes with molecular oxygen
;
_journal_issue 9
_journal_name_full 'Green Chem.'
_journal_page_first 2864
_journal_paper_doi 10.1039/C5GC02550H
_journal_volume 18
_journal_year 2016
_chemical_formula_sum 'C20 H22 O'
_chemical_formula_weight 278.38
_chemical_name_systematic
; 
 ? 
;
_space_group_IT_number 2
_symmetry_space_group_name_Hall '-P 1'
_symmetry_space_group_name_H-M 'P -1'
_atom_sites_solution_hydrogens geom
_atom_sites_solution_primary direct
_atom_sites_solution_secondary difmap
_audit_creation_method SHELXL-97
_audit_update_record
;
2015-08-29 deposited with the CCDC.
2016-01-28 downloaded from the CCDC.
;
_cell_angle_alpha 91.647(5)
_cell_angle_beta 102.618(5)
_cell_angle_gamma 112.149(4)
_cell_formula_units_Z 2
_cell_length_a 8.4061(12)
_cell_length_b 8.6026(12)
_cell_length_c 12.582(2)
_cell_measurement_temperature 0(2)
_cell_volume 816.1(2)
_computing_structure_refinement 'SHELXL-97 (Sheldrick, 1997)'
_computing_structure_solution 'SHELXS-97 (Sheldrick, 1990)'
_diffrn_ambient_temperature 0(2)
_diffrn_measured_fraction_theta_full 0.975
_diffrn_measured_fraction_theta_max 0.975
_diffrn_radiation_monochromator graphite
_diffrn_radiation_source 'fine-focus sealed tube'
_diffrn_radiation_type MoK\a
_diffrn_radiation_wavelength 0.71073
_diffrn_reflns_av_R_equivalents 0.0402
_diffrn_reflns_av_sigmaI/netI 0.0348
_diffrn_reflns_limit_h_max 9
_diffrn_reflns_limit_h_min -9
_diffrn_reflns_limit_k_max 10
_diffrn_reflns_limit_k_min -10
_diffrn_reflns_limit_l_max 14
_diffrn_reflns_limit_l_min -14
_diffrn_reflns_number 11257
_diffrn_reflns_theta_full 25.00
_diffrn_reflns_theta_max 25.00
_diffrn_reflns_theta_min 2.89
_exptl_absorpt_coefficient_mu 0.068
_exptl_crystal_density_diffrn 1.133
_exptl_crystal_density_method 'not measured'
_exptl_crystal_F_000 300
_refine_diff_density_max 0.241
_refine_diff_density_min -0.193
_refine_diff_density_rms 0.038
_refine_ls_extinction_coef 0.147(19)
_refine_ls_extinction_expression Fc^*^=kFc[1+0.001xFc^2^\l^3^/sin(2\q)]^-1/4^
_refine_ls_extinction_method SHELXL
_refine_ls_goodness_of_fit_ref 0.999
_refine_ls_hydrogen_treatment mixed
_refine_ls_matrix_type full
_refine_ls_number_parameters 195
_refine_ls_number_reflns 2801
_refine_ls_number_restraints 0
_refine_ls_restrained_S_all 0.999
_refine_ls_R_factor_all 0.0642
_refine_ls_R_factor_gt 0.0568
_refine_ls_shift/su_max 0.000
_refine_ls_shift/su_mean 0.000
_refine_ls_structure_factor_coef Fsqd
_refine_ls_weighting_details 'calc w=1/[\s^2^(Fo^2^)+(0.1087P)^2^+0.2697P] where P=(Fo^2^+2Fc^2^)/3'
_refine_ls_weighting_scheme calc
_refine_ls_wR_factor_gt 0.1689
_refine_ls_wR_factor_ref 0.1820
_reflns_number_gt 2405
_reflns_number_total 2801
_reflns_threshold_expression >2sigma(I)
_cod_data_source_file c5gc02550h2.cif
_cod_data_source_block tt
_cod_depositor_comments 'Adding full bibliography for 7224061.cif.'
_cod_database_code 7224061

loop_
_symmetry_equiv_pos_as_xyz
'x, y, z'
'-x, -y, -z'

loop_
_atom_site_label
_atom_site_type_symbol
_atom_site_fract_x
_atom_site_fract_y
_atom_site_fract_z
_atom_site_U_iso_or_equiv
_atom_site_adp_type
_atom_site_occupancy
_atom_site_symmetry_multiplicity
_atom_site_calc_flag
_atom_site_refinement_flags
O1 O 0.0052(2) 0.7913(2) 0.81476(14) 0.0779(5) Uani 1 1 d .
C1 C -0.1136(4) 0.7139(5) 0.3952(2) 0.1081(11) Uani 1 1 d .
H1A H -0.0961 0.8202 0.3637 0.162 Uiso 1 1 calc R
H1B H -0.2234 0.6764 0.4200 0.162 Uiso 1 1 calc R
H1C H -0.1216 0.6275 0.3395 0.162 Uiso 1 1 calc R
C2 C 0.2022(3) 0.7501(3) 0.47527(17) 0.0650(6) Uani 1 1 d .
H2 H 0.2132 0.7382 0.4022 0.078 Uiso 1 1 calc R
C3 C 0.0414(3) 0.7411(3) 0.49168(18) 0.0679(6) Uani 1 1 d .
C4 C 0.0275(3) 0.7567(3) 0.59809(17) 0.0602(5) Uani 1 1 d .
H4 H -0.0819 0.7497 0.6112 0.072 Uiso 1 1 calc R
C5 C 0.1704(2) 0.7825(2) 0.68705(14) 0.0458(5) Uani 1 1 d .
C6 C 0.3331(2) 0.79252(19) 0.66964(14) 0.0426(4) Uani 1 1 d .
C7 C 0.3478(3) 0.7758(2) 0.56154(16) 0.0529(5) Uani 1 1 d .
C8 C 0.5180(3) 0.7833(4) 0.53723(19) 0.0749(7) Uani 1 1 d .
H8A H 0.5092 0.7866 0.4584 0.112 Uiso 1 1 calc R
H8B H 0.5390 0.6829 0.5592 0.112 Uiso 1 1 calc R
H8C H 0.6166 0.8851 0.5782 0.112 Uiso 1 1 calc R
C9 C 0.1464(3) 0.7994(2) 0.79951(16) 0.0521(5) Uani 1 1 d .
C10 C 0.3014(3) 0.8289(3) 0.89468(15) 0.0578(5) Uani 1 1 d .
H10A H 0.2574 0.7768 0.9573 0.069 Uiso 1 1 calc R
H10B H 0.3660 0.9521 0.9175 0.069 Uiso 1 1 calc R
C11 C 0.4277(3) 0.7563(2) 0.86753(16) 0.0557(5) Uani 1 1 d .
H11A H 0.3680 0.6314 0.8541 0.067 Uiso 1 1 calc R
H11B H 0.5319 0.7864 0.9308 0.067 Uiso 1 1 calc R
C12 C 0.4897(2) 0.8235(2) 0.76575(14) 0.0431(4) Uani 1 1 d .
H12 H 0.5564 0.7574 0.7452 0.052 Uiso 1 1 calc R
C13 C 0.6182(2) 1.0084(2) 0.79194(13) 0.0396(4) Uani 1 1 d .
C14 C 0.5613(2) 1.1403(2) 0.77599(13) 0.0435(4) Uani 1 1 d .
H14 H 0.4397 1.1156 0.7442 0.052 Uiso 1 1 calc R
C15 C 0.6797(2) 1.3077(2) 0.80583(15) 0.0492(5) Uani 1 1 d .
C16 C 0.8574(2) 1.3424(2) 0.85127(14) 0.0499(5) Uani 1 1 d .
H16 H 0.9389 1.4566 0.8719 0.060 Uiso 1 1 calc R
C17 C 0.9180(2) 1.2137(2) 0.86711(14) 0.0481(5) Uani 1 1 d .
C18 C 0.7968(2) 1.0477(2) 0.83718(14) 0.0455(4) Uani 1 1 d .
H18 H 0.8371 0.9586 0.8479 0.055 Uiso 1 1 calc R
C19 C 0.6151(3) 1.4484(3) 0.7882(2) 0.0779(7) Uani 1 1 d .
H19A H 0.5051 1.4084 0.7300 0.117 Uiso 1 1 calc R
H19B H 0.7053 1.5445 0.7667 0.117 Uiso 1 1 calc R
H19C H 0.5930 1.4839 0.8563 0.117 Uiso 1 1 calc R
C20 C 1.1105(3) 1.2518(3) 0.91845(19) 0.0682(6) Uani 1 1 d .
H20A H 1.1815 1.3716 0.9170 0.102 Uiso 1 1 calc R
H20B H 1.1509 1.1819 0.8771 0.102 Uiso 1 1 calc R
H20C H 1.1243 1.2268 0.9946 0.102 Uiso 1 1 calc R

loop_
_atom_site_aniso_label
_atom_site_aniso_U_11
_atom_site_aniso_U_22
_atom_site_aniso_U_33
_atom_site_aniso_U_23
_atom_site_aniso_U_13
_atom_site_aniso_U_12
O1 0.0671(10) 0.0948(12) 0.0883(11) 0.0048(9) 0.0379(8) 0.0401(9)
C1 0.0788(18) 0.145(3) 0.0735(17) -0.0030(17) -0.0107(14) 0.0316(18)
C2 0.0698(14) 0.0707(13) 0.0461(11) -0.0009(9) 0.0125(9) 0.0199(11)
C3 0.0579(12) 0.0716(14) 0.0591(12) -0.0026(10) 0.0026(10) 0.0163(10)
C4 0.0428(10) 0.0614(12) 0.0705(13) -0.0004(9) 0.0106(9) 0.0164(9)
C5 0.0446(10) 0.0390(9) 0.0540(10) 0.0014(7) 0.0150(8) 0.0152(7)
C6 0.0456(9) 0.0323(8) 0.0504(10) 0.0026(7) 0.0150(7) 0.0143(7)
C7 0.0564(11) 0.0484(10) 0.0552(11) 0.0024(8) 0.0222(8) 0.0178(8)
C8 0.0733(15) 0.0958(17) 0.0673(13) 0.0060(12) 0.0354(11) 0.0363(13)
C9 0.0538(11) 0.0438(10) 0.0653(12) 0.0061(8) 0.0263(9) 0.0199(8)
C10 0.0639(12) 0.0642(12) 0.0475(10) 0.0096(8) 0.0243(9) 0.0216(9)
C11 0.0582(11) 0.0531(11) 0.0577(11) 0.0178(8) 0.0159(9) 0.0223(9)
C12 0.0461(9) 0.0379(9) 0.0520(10) 0.0070(7) 0.0157(7) 0.0216(7)
C13 0.0428(9) 0.0403(9) 0.0410(8) 0.0071(6) 0.0133(7) 0.0202(7)
C14 0.0413(9) 0.0435(9) 0.0473(9) 0.0039(7) 0.0070(7) 0.0205(7)
C15 0.0516(10) 0.0418(9) 0.0530(10) 0.0047(7) 0.0071(8) 0.0204(8)
C16 0.0476(10) 0.0437(10) 0.0495(10) 0.0062(7) 0.0063(8) 0.0115(8)
C17 0.0410(9) 0.0577(11) 0.0449(9) 0.0115(8) 0.0112(7) 0.0179(8)
C18 0.0449(9) 0.0518(10) 0.0479(9) 0.0123(7) 0.0131(7) 0.0265(8)
C19 0.0705(14) 0.0444(11) 0.1106(19) 0.0017(11) -0.0032(13) 0.0281(10)
C20 0.0415(11) 0.0808(15) 0.0744(14) 0.0172(11) 0.0058(9) 0.0197(10)

loop_
_atom_type_symbol
_atom_type_description
_atom_type_scat_dispersion_real
_atom_type_scat_dispersion_imag
_atom_type_scat_source
C C 0.0033 0.0016 'International Tables Vol C Tables 4.2.6.8 and 6.1.1.4'
H H 0.0000 0.0000 'International Tables Vol C Tables 4.2.6.8 and 6.1.1.4'
O O 0.0106 0.0060 'International Tables Vol C Tables 4.2.6.8 and 6.1.1.4'

loop_
_geom_angle_atom_site_label_1
_geom_angle_atom_site_label_2
_geom_angle_atom_site_label_3
_geom_angle
C3 C1 H1A 109.5
C3 C1 H1B 109.5
H1A C1 H1B 109.5
C3 C1 H1C 109.5
H1A C1 H1C 109.5
H1B C1 H1C 109.5
C3 C2 C7 122.47(19)
C3 C2 H2 118.8
C7 C2 H2 118.8
C4 C3 C2 117.87(19)
C4 C3 C1 121.4(2)
C2 C3 C1 120.7(2)
C3 C4 C5 121.50(19)
C3 C4 H4 119.3
C5 C4 H4 119.3
C4 C5 C6 120.24(17)
C4 C5 C9 118.59(17)
C6 C5 C9 121.17(16)
C7 C6 C5 118.54(17)
C7 C6 C12 120.91(16)
C5 C6 C12 120.55(15)
C2 C7 C6 119.39(18)
C2 C7 C8 119.42(18)
C6 C7 C8 121.19(18)
C7 C8 H8A 109.5
C7 C8 H8B 109.5
H8A C8 H8B 109.5
C7 C8 H8C 109.5
H8A C8 H8C 109.5
H8B C8 H8C 109.5
O1 C9 C5 121.25(19)
O1 C9 C10 120.55(18)
C5 C9 C10 118.20(16)
C9 C10 C11 112.46(16)
C9 C10 H10A 109.1
C11 C10 H10A 109.1
C9 C10 H10B 109.1
C11 C10 H10B 109.1
H10A C10 H10B 107.8
C10 C11 C12 111.24(15)
C10 C11 H11A 109.4
C12 C11 H11A 109.4
C10 C11 H11B 109.4
C12 C11 H11B 109.4
H11A C11 H11B 108.0
C6 C12 C13 113.23(13)
C6 C12 C11 110.89(14)
C13 C12 C11 110.80(14)
C6 C12 H12 107.2
C13 C12 H12 107.2
C11 C12 H12 107.2
C18 C13 C14 118.48(15)
C18 C13 C12 119.40(14)
C14 C13 C12 122.07(14)
C15 C14 C13 120.98(15)
C15 C14 H14 119.5
C13 C14 H14 119.5
C16 C15 C14 118.97(16)
C16 C15 C19 120.97(17)
C14 C15 C19 120.06(17)
C17 C16 C15 121.31(16)
C17 C16 H16 119.3
C15 C16 H16 119.3
C16 C17 C18 118.52(16)
C16 C17 C20 121.10(17)
C18 C17 C20 120.36(17)
C17 C18 C13 121.74(15)
C17 C18 H18 119.1
C13 C18 H18 119.1
C15 C19 H19A 109.5
C15 C19 H19B 109.5
H19A C19 H19B 109.5
C15 C19 H19C 109.5
H19A C19 H19C 109.5
H19B C19 H19C 109.5
C17 C20 H20A 109.5
C17 C20 H20B 109.5
H20A C20 H20B 109.5
C17 C20 H20C 109.5
H20A C20 H20C 109.5
H20B C20 H20C 109.5

loop_
_geom_bond_atom_site_label_1
_geom_bond_atom_site_label_2
_geom_bond_distance
O1 C9 1.219(2)
C1 C3 1.513(3)
C1 H1A 0.9800
C1 H1B 0.9800
C1 H1C 0.9800
C2 C3 1.385(3)
C2 C7 1.388(3)
C2 H2 0.9500
C3 C4 1.376(3)
C4 C5 1.394(3)
C4 H4 0.9500
C5 C6 1.403(2)
C5 C9 1.483(3)
C6 C7 1.400(3)
C6 C12 1.512(2)
C7 C8 1.506(3)
C8 H8A 0.9800
C8 H8B 0.9800
C8 H8C 0.9800
C9 C10 1.499(3)
C10 C11 1.510(3)
C10 H10A 0.9900
C10 H10B 0.9900
C11 C12 1.534(2)
C11 H11A 0.9900
C11 H11B 0.9900
C12 C13 1.524(2)
C12 H12 1.0000
C13 C18 1.387(2)
C13 C14 1.392(2)
C14 C15 1.390(3)
C14 H14 0.9500
C15 C16 1.388(3)
C15 C19 1.505(3)
C16 C17 1.386(3)
C16 H16 0.9500
C17 C18 1.387(3)
C17 C20 1.508(3)
C18 H18 0.9500
C19 H19A 0.9800
C19 H19B 0.9800
C19 H19C 0.9800
C20 H20A 0.9800
C20 H20B 0.9800
C20 H20C 0.9800

loop_
_geom_torsion_atom_site_label_1
_geom_torsion_atom_site_label_2
_geom_torsion_atom_site_label_3
_geom_torsion_atom_site_label_4
_geom_torsion
C7 C2 C3 C4 -0.7(3)
C7 C2 C3 C1 179.6(2)
C2 C3 C4 C5 0.6(3)
C1 C3 C4 C5 -179.7(2)
C3 C4 C5 C6 -0.3(3)
C3 C4 C5 C9 179.59(19)
C4 C5 C6 C7 -0.1(3)
C9 C5 C6 C7 -179.92(15)
C4 C5 C6 C12 178.93(15)
C9 C5 C6 C12 -0.9(2)
C3 C2 C7 C6 0.4(3)
C3 C2 C7 C8 179.7(2)
C5 C6 C7 C2 0.0(3)
C12 C6 C7 C2 -178.99(16)
C5 C6 C7 C8 -179.27(17)
C12 C6 C7 C8 1.7(3)
C4 C5 C9 O1 -0.1(3)
C6 C5 C9 O1 179.77(17)
C4 C5 C9 C10 -179.39(17)
C6 C5 C9 C10 0.5(3)
O1 C9 C10 C11 152.99(18)
C5 C9 C10 C11 -27.7(2)
C9 C10 C11 C12 54.8(2)
C7 C6 C12 C13 81.49(19)
C5 C6 C12 C13 -97.49(18)
C7 C6 C12 C11 -153.24(16)
C5 C6 C12 C11 27.8(2)
C10 C11 C12 C6 -54.4(2)
C10 C11 C12 C13 72.2(2)
C6 C12 C13 C18 -149.89(15)
C11 C12 C13 C18 84.79(18)
C6 C12 C13 C14 32.7(2)
C11 C12 C13 C14 -92.61(18)
C18 C13 C14 C15 -0.8(3)
C12 C13 C14 C15 176.62(15)
C13 C14 C15 C16 0.6(3)
C13 C14 C15 C19 -179.80(18)
C14 C15 C16 C17 0.1(3)
C19 C15 C16 C17 -179.56(19)
C15 C16 C17 C18 -0.5(3)
C15 C16 C17 C20 -178.84(18)
C16 C17 C18 C13 0.2(3)
C20 C17 C18 C13 178.60(17)
C14 C13 C18 C17 0.4(2)
C12 C13 C18 C17 -177.07(15)
